data_4503338
loop_
_publ_author_name
'Aburaya, Kazuaki'
'Nakano, Kazunori'
'Sada, Kazuki'
'Yoswathananont, Nungruethai'
'Shigesato, Masashi'
'Hisaki, Ichiro'
'Tohnai, Norimitsu'
'Miyata, Mikiji'

_publ_section_title
;
 Importance of Weak Hydrogen Bonds in the Formation of Cholamide Inclusion
 Crystals with Aromatic Guests
;
_journal_issue 3
_journal_name_full 'Crystal Growth &amp; Design'
_journal_page_first 1013
_journal_paper_doi 10.1021/cg701011r
_journal_volume 8
_journal_year 2008
_chemical_formula_sum 'C31 H47 I O5'
_chemical_formula_weight 626.61
_space_group_IT_number 4
_symmetry_cell_setting monoclinic
_symmetry_Int_Tables_number 4
_symmetry_space_group_name_Hall 'P 2yb'
_symmetry_space_group_name_H-M 'P 1 21 1'
_cell_angle_alpha 90
_cell_angle_beta 109.886(7)
_cell_angle_gamma 90
_cell_formula_units_Z 2
_cell_length_a 12.099(2)
_cell_length_b 8.1616(9)
_cell_length_c 16.377(2)
_cell_measurement_reflns_used 3025
_cell_measurement_temperature 203.2
_cell_measurement_theta_max 65.8
_cell_measurement_theta_min 5.4
_cell_volume 1520.8(4)
_computing_cell_refinement PROCESS-AUTO
_computing_data_collection PROCESS-AUTO
_computing_data_reduction 'teXsan Ver. 1.10'
_computing_publication_material 'teXsan Ver. 1.10'
_computing_structure_refinement 'teXsan Ver. 1.10'
_computing_structure_solution SIR92
_diffrn_measured_fraction_theta_full 0.9111
_diffrn_measured_fraction_theta_max 0.9111
_diffrn_measurement_device_type 'Rigaku RAXIS-RAPID Imaging Plate'
_diffrn_measurement_method \w
_diffrn_radiation_type 'Cu K\a'
_diffrn_radiation_wavelength 1.5418
_diffrn_reflns_av_R_equivalents 0.087
_diffrn_reflns_limit_h_max 14
_diffrn_reflns_limit_h_min -14
_diffrn_reflns_limit_k_max 9
_diffrn_reflns_limit_k_min -8
_diffrn_reflns_limit_l_max 18
_diffrn_reflns_limit_l_min -19
_diffrn_reflns_number 5485
_diffrn_reflns_theta_full 67.93
_diffrn_reflns_theta_max 67.93
_exptl_absorpt_coefficient_mu 8.553
_exptl_absorpt_correction_T_max 0.435
_exptl_absorpt_correction_T_min 0.163
_exptl_absorpt_correction_type integration
_exptl_absorpt_process_details '(Higashi, 1999)'
_exptl_crystal_colour colorless
_exptl_crystal_density_diffrn 1.368
_exptl_crystal_density_method 'not measured'
_exptl_crystal_description platelet
_exptl_crystal_size_max 0.350
_exptl_crystal_size_mid 0.150
_exptl_crystal_size_min 0.100
_refine_diff_density_max 0.42
_refine_diff_density_min -0.53
_refine_ls_abs_structure_Flack 0.04(2)
_refine_ls_extinction_method none
_refine_ls_goodness_of_fit_ref 1.568
_refine_ls_hydrogen_treatment noref
_refine_ls_number_parameters 335
_refine_ls_number_reflns 2715
_refine_ls_R_factor_gt 0.0795
_refine_ls_shift/su_max 0.0006
_refine_ls_structure_factor_coef Fsqd
_refine_ls_weighting_details 'w = 1/[\s^2^(Fo^2^) + (0.05000(Max(Fo^2^,0) + 2Fc^2^)/3)^2^]'
_refine_ls_weighting_scheme calc
_refine_ls_wR_factor_ref 0.2015
_reflns_number_gt 1770
_reflns_number_total 2715
_reflns_threshold_expression F^2^>2.0\s(F^2^)
_cod_data_source_file cg701011r-file002.cif
_cod_data_source_block CA25
_cod_original_cell_volume 1520.7(3)
_cod_original_formula_sum 'C31 H47 I O5 '
_cod_database_code 4503338

loop_
_symmetry_equiv_pos_as_xyz
x,y,z
-x,1/2+y,-z

loop_
_atom_site_label
_atom_site_type_symbol
_atom_site_fract_x
_atom_site_fract_y
_atom_site_fract_z
_atom_site_U_iso_or_equiv
_atom_site_adp_type
_atom_site_occupancy
_atom_site_calc_flag
I(1) I -0.9223(1) -0.334(3) 0.12596(7) 0.0986(4) Uani 1.00 d
O(1) O -1.1103(6) -0.278(3) -0.5991(5) 0.038(2) Uani 1.00 d
O(2) O -0.7593(6) -0.055(3) -0.3792(4) 0.037(2) Uani 1.00 d
O(3) O -0.6992(7) -0.588(3) -0.2883(4) 0.045(2) Uani 1.00 d
O(4) O -0.2875(9) -0.360(3) 0.1750(4) 0.059(2) Uani 1.00 d
O(5) O -0.2199(7) -0.607(3) 0.2184(4) 0.046(2) Uani 1.00 d
C(1) C -0.8292(9) -0.480(3) -0.5993(6) 0.030(2) Uani 1.00 d
C(2) C -0.9484(9) -0.458(3) -0.5869(8) 0.039(3) Uani 1.00 d
C(3) C -1.0018(8) -0.292(3) -0.6156(6) 0.032(2) Uani 1.00 d
C(4) C -0.9169(9) -0.165(3) -0.5660(7) 0.027(2) Uani 1.00 d
C(5) C -0.7917(9) -0.181(3) -0.5710(6) 0.033(2) Uani 1.00 d
C(6) C -0.710(1) -0.040(3) -0.5152(6) 0.043(3) Uani 1.00 d
C(7) C -0.667(1) -0.072(3) -0.4181(6) 0.035(2) Uani 1.00 d
C(8) C -0.6143(9) -0.245(3) -0.3940(6) 0.032(2) Uani 1.00 d
C(9) C -0.6948(9) -0.373(3) -0.4448(5) 0.030(2) Uani 1.00 d
C(10) C -0.7356(8) -0.352(3) -0.5463(5) 0.029(2) Uani 1.00 d
C(11) C -0.639(1) -0.541(3) -0.4134(6) 0.036(3) Uani 1.00 d
C(12) C -0.5952(10) -0.576(3) -0.3140(6) 0.037(3) Uani 1.00 d
C(13) C -0.513(1) -0.444(3) -0.2634(6) 0.034(2) Uani 1.00 d
C(14) C -0.5764(9) -0.276(3) -0.2943(5) 0.027(2) Uani 1.00 d
C(15) C -0.496(1) -0.152(3) -0.2337(8) 0.040(3) Uani 1.00 d
C(16) C -0.4478(10) -0.245(3) -0.1454(7) 0.038(3) Uani 1.00 d
C(17) C -0.4887(9) -0.428(3) -0.1624(7) 0.037(2) Uani 1.00 d
C(18) C -0.397(1) -0.457(3) -0.2833(6) 0.038(3) Uani 1.00 d
C(19) C -0.6325(10) -0.367(3) -0.5819(6) 0.038(3) Uani 1.00 d
C(20) C -0.3946(10) -0.532(3) -0.0981(6) 0.036(2) Uani 1.00 d
C(21) C -0.425(1) -0.706(3) -0.1159(7) 0.067(4) Uani 1.00 d
C(22) C -0.377(1) -0.489(3) -0.0018(6) 0.045(3) Uani 1.00 d
C(23) C -0.269(1) -0.558(3) 0.0664(5) 0.051(3) Uani 1.00 d
C(24) C -0.2617(10) -0.497(3) 0.1577(6) 0.038(2) Uani 1.00 d
C(25) C -0.973(1) -0.375(3) -0.1532(9) 0.064(4) Uani 1.00 d
C(26) C -0.984(1) -0.339(4) -0.0723(8) 0.059(3) Uani 1.00 d
C(27) C -0.908(1) -0.400(3) 0.0019(9) 0.067(3) Uani 1.00 d
C(28) C -0.817(1) -0.495(3) 0.002(1) 0.079(4) Uani 1.00 d
C(29) C -0.805(1) -0.534(4) -0.078(1) 0.083(5) Uani 1.00 d
C(30) C -0.880(1) -0.471(4) -0.153(1) 0.080(5) Uani 1.00 d
C(31) C -1.063(1) -0.318(4) -0.2410(7) 0.060(3) Uani 1.00 d
H(1) H -0.8008 -0.5894 -0.5810 0.0361 Uiso 1.00 calc
H(2) H -0.8401 -0.4698 -0.6593 0.0361 Uiso 1.00 calc
H(3) H -1.0010 -0.5421 -0.6198 0.0471 Uiso 1.00 calc
H(4) H -0.9380 -0.4744 -0.5271 0.0471 Uiso 1.00 calc
H(5) H -1.0161 -0.2805 -0.6759 0.0382 Uiso 1.00 calc
H(6) H -0.9471 -0.0626 -0.5882 0.0325 Uiso 1.00 calc
H(7) H -0.9109 -0.1747 -0.5068 0.0325 Uiso 1.00 calc
H(8) H -0.7984 -0.1646 -0.6299 0.0393 Uiso 1.00 calc
H(9) H -0.6433 -0.0324 -0.5331 0.0512 Uiso 1.00 calc
H(10) H -0.7531 0.0568 -0.5263 0.0512 Uiso 1.00 calc
H(11) H -0.6072 0.0037 -0.3913 0.0415 Uiso 1.00 calc
H(12) H -0.5453 -0.2518 -0.4091 0.0381 Uiso 1.00 calc
H(13) H -0.7638 -0.3691 -0.4295 0.0364 Uiso 1.00 calc
H(14) H -0.6957 -0.6243 -0.4407 0.0431 Uiso 1.00 calc
H(15) H -0.5731 -0.5541 -0.4320 0.0431 Uiso 1.00 calc
H(16) H -0.5552 -0.6804 -0.3032 0.0450 Uiso 1.00 calc
H(17) H -0.6467 -0.2816 -0.2805 0.0325 Uiso 1.00 calc
H(18) H -0.4344 -0.1234 -0.2537 0.0485 Uiso 1.00 calc
H(19) H -0.5393 -0.0598 -0.2285 0.0485 Uiso 1.00 calc
H(20) H -0.3645 -0.2412 -0.1238 0.0459 Uiso 1.00 calc
H(21) H -0.4782 -0.1990 -0.1046 0.0459 Uiso 1.00 calc
H(22) H -0.5608 -0.4433 -0.1518 0.0447 Uiso 1.00 calc
H(23) H -0.3624 -0.5635 -0.2657 0.0453 Uiso 1.00 calc
H(24) H -0.4130 -0.4457 -0.3439 0.0453 Uiso 1.00 calc
H(25) H -0.3440 -0.3759 -0.2526 0.0453 Uiso 1.00 calc
H(26) H -0.5948 -0.4718 -0.5654 0.0463 Uiso 1.00 calc
H(27) H -0.6622 -0.3610 -0.6434 0.0463 Uiso 1.00 calc
H(28) H -0.5780 -0.2833 -0.5586 0.0463 Uiso 1.00 calc
H(29) H -0.3228 -0.5151 -0.1077 0.0431 Uiso 1.00 calc
H(30) H -0.4996 -0.7292 -0.1104 0.0797 Uiso 1.00 calc
H(31) H -0.4282 -0.7343 -0.1732 0.0797 Uiso 1.00 calc
H(32) H -0.3671 -0.7742 -0.0755 0.0797 Uiso 1.00 calc
H(33) H -0.3723 -0.3752 0.0034 0.0543 Uiso 1.00 calc
H(34) H -0.4433 -0.5295 0.0104 0.0543 Uiso 1.00 calc
H(35) H -0.2739 -0.6762 0.0652 0.0611 Uiso 1.00 calc
H(36) H -0.2012 -0.5259 0.0548 0.0611 Uiso 1.00 calc
H(37) H -1.1424 -0.1741 -0.6154 0.0463 Uiso 1.00 calc
H(38) H -0.8027 0.0449 -0.3835 0.1195 Uiso 1.00 calc
H(39) H -0.6781 -0.6400 -0.2322 0.0540 Uiso 1.00 calc
H(40) H -0.2117 -0.5841 0.2769 0.0556 Uiso 1.00 calc
H(41) H -1.0472 -0.2740 -0.0701 0.0713 Uiso 1.00 calc
H(42) H -0.7618 -0.5371 0.0550 0.0950 Uiso 1.00 calc
H(43) H -0.7435 -0.6073 -0.0805 0.0986 Uiso 1.00 calc
H(44) H -0.8678 -0.4972 -0.2061 0.0955 Uiso 1.00 calc
H(45) H -1.1246 -0.2616 -0.2306 0.0725 Uiso 1.00 calc
H(46) H -1.0254 -0.2525 -0.2704 0.0725 Uiso 1.00 calc
H(47) H -1.0952 -0.4140 -0.2760 0.0725 Uiso 1.00 calc

loop_
_atom_site_aniso_label
_atom_site_aniso_U_11
_atom_site_aniso_U_22
_atom_site_aniso_U_33
_atom_site_aniso_U_12
_atom_site_aniso_U_13
_atom_site_aniso_U_23
I(1) 0.132(1) 0.1003(9) 0.0706(5) 0.007(1) 0.0434(6) -0.0002(9)
O(1) 0.028(3) 0.034(5) 0.054(3) -0.001(3) 0.015(3) 0.001(3)
O(2) 0.046(4) 0.034(4) 0.038(3) -0.001(4) 0.024(3) 0.001(3)
O(3) 0.041(4) 0.055(6) 0.040(3) -0.007(4) 0.015(3) -0.004(4)
O(4) 0.089(6) 0.054(6) 0.030(3) -0.007(5) 0.016(4) -0.007(4)
O(5) 0.052(5) 0.059(6) 0.025(3) 0.012(4) 0.009(3) 0.002(3)
C(1) 0.028(4) 0.036(6) 0.021(4) 0.006(4) 0.002(4) -0.008(4)
C(2) 0.018(4) 0.036(6) 0.047(6) 0.013(5) -0.008(4) 0.006(5)
C(3) 0.027(4) 0.030(5) 0.032(4) 0.001(4) 0.001(3) 0.006(4)
C(4) 0.039(5) 0.014(5) 0.039(5) 0.001(4) 0.027(5) 0.005(4)
C(5) 0.030(4) 0.041(5) 0.024(4) 0.001(4) 0.003(4) 0.032(4)
C(6) 0.047(7) 0.054(8) 0.030(4) -0.017(6) 0.018(4) 0.005(4)
C(7) 0.040(6) 0.034(5) 0.031(4) -0.013(5) 0.012(4) 0.001(4)
C(8) 0.040(6) 0.041(5) 0.020(3) 0.007(4) 0.017(4) 0.001(4)
C(9) 0.027(5) 0.048(6) 0.020(3) 0.004(3) 0.013(4) 0.004(3)
C(10) 0.034(5) 0.033(5) 0.021(3) 0.004(4) 0.009(3) -0.009(4)
C(11) 0.037(6) 0.045(6) 0.025(4) 0.002(5) 0.007(4) 0.001(5)
C(12) 0.042(5) 0.043(7) 0.026(4) 0.003(5) 0.010(4) -0.005(4)
C(13) 0.045(5) 0.028(5) 0.024(4) 0.017(4) 0.005(4) 0.004(4)
C(14) 0.049(6) 0.015(5) 0.016(3) 0.000(3) 0.009(4) -0.012(3)
C(15) 0.052(7) 0.009(5) 0.050(5) -0.007(5) 0.004(5) -0.014(4)
C(16) 0.031(6) 0.055(5) 0.031(4) -0.002(5) 0.013(4) -0.018(4)
C(17) 0.025(6) 0.055(5) 0.023(4) -0.003(5) -0.003(4) -0.006(5)
C(18) 0.048(5) 0.038(7) 0.028(4) 0.008(6) 0.014(4) -0.003(5)
C(19) 0.042(5) 0.047(9) 0.042(4) 0.012(5) 0.035(5) 0.012(5)
C(20) 0.040(6) 0.042(5) 0.030(4) 0.014(5) 0.017(4) -0.003(4)
C(21) 0.09(1) 0.046(6) 0.036(5) -0.018(8) -0.012(6) 0.015(5)
C(22) 0.061(7) 0.046(8) 0.023(4) 0.001(6) 0.007(4) -0.002(4)
C(23) 0.040(6) 0.09(1) 0.015(4) -0.029(6) -0.004(4) -0.014(4)
C(24) 0.038(6) 0.056(5) 0.021(4) -0.017(5) 0.011(4) -0.002(3)
C(25) 0.069(8) 0.05(1) 0.060(5) -0.008(5) 0.007(5) 0.012(6)
C(26) 0.044(6) 0.062(8) 0.071(5) 0.015(8) 0.017(5) 0.018(8)
C(27) 0.084(9) 0.036(8) 0.063(4) 0.004(6) 0.003(5) 0.007(5)
C(28) 0.057(8) 0.06(1) 0.099(8) -0.016(6) 0.000(7) -0.006(9)
C(29) 0.046(8) 0.08(1) 0.124(9) 0.000(8) 0.038(8) -0.03(1)
C(30) 0.069(9) 0.07(1) 0.105(9) -0.021(7) 0.041(8) -0.045(9)
C(31) 0.065(7) 0.057(9) 0.050(5) -0.019(9) 0.008(5) 0.006(7)

loop_
_atom_type_symbol
_atom_type_description
_atom_type_scat_dispersion_real
_atom_type_scat_dispersion_imag
_atom_type_scat_source
C C 0.018 0.009
;International Tables for Crystallography
(1992, Vol. C, Tables 4.2.6.8 and 6.1.1.1)
;
H H 0.000 0.000
;International Tables for Crystallography
(1992, Vol. C, Table 6.1.1.2)
;
O O 0.049 0.032
;International Tables for Crystallography
(1992, Vol. C, Tables 4.2.6.8 and 6.1.1.1)
;
I I -0.326 6.836
;International Tables for Crystallography
(1992, Vol. C, Tables 4.2.6.8 and 6.1.1.1)
;

loop_
_geom_angle_atom_site_label_1
_geom_angle_atom_site_label_2
_geom_angle_atom_site_label_3
_geom_angle
_geom_angle_site_symmetry_2
_geom_angle_site_symmetry_3
_geom_angle_publ_flag
C(2) C(1) C(10) 112(1) 1_555 1_555 yes
C(1) C(2) C(3) 112(1) 1_555 1_555 yes
O(1) C(3) C(2) 109(1) 1_555 1_555 yes
O(1) C(3) C(4) 110(1) 1_555 1_555 yes
C(2) C(3) C(4) 108.3(9) 1_555 1_555 yes
C(3) C(4) C(5) 114(1) 1_555 1_555 yes
C(4) C(5) C(6) 109(1) 1_555 1_555 yes
C(4) C(5) C(10) 114(1) 1_555 1_555 yes
C(6) C(5) C(10) 111(1) 1_555 1_555 yes
C(5) C(6) C(7) 113(1) 1_555 1_555 yes
O(2) C(7) C(6) 113(1) 1_555 1_555 yes
O(2) C(7) C(8) 106(1) 1_555 1_555 yes
C(6) C(7) C(8) 112(1) 1_555 1_555 yes
C(7) C(8) C(9) 111.6(10) 1_555 1_555 yes
C(7) C(8) C(14) 111.5(10) 1_555 1_555 yes
C(9) C(8) C(14) 112(1) 1_555 1_555 yes
C(8) C(9) C(10) 115(1) 1_555 1_555 yes
C(8) C(9) C(11) 108(1) 1_555 1_555 yes
C(10) C(9) C(11) 113(1) 1_555 1_555 yes
C(1) C(10) C(5) 106.7(9) 1_555 1_555 yes
C(1) C(10) C(9) 114(1) 1_555 1_555 yes
C(1) C(10) C(19) 105(1) 1_555 1_555 yes
C(5) C(10) C(9) 109(1) 1_555 1_555 yes
C(5) C(10) C(19) 108(1) 1_555 1_555 yes
C(9) C(10) C(19) 112.6(10) 1_555 1_555 yes
C(9) C(11) C(12) 117(1) 1_555 1_555 yes
O(3) C(12) C(11) 107(1) 1_555 1_555 yes
O(3) C(12) C(13) 111(1) 1_555 1_555 yes
C(11) C(12) C(13) 111(1) 1_555 1_555 yes
C(12) C(13) C(14) 106.5(9) 1_555 1_555 yes
C(12) C(13) C(17) 118(1) 1_555 1_555 yes
C(12) C(13) C(18) 108(1) 1_555 1_555 yes
C(14) C(13) C(17) 99(1) 1_555 1_555 yes
C(14) C(13) C(18) 111(1) 1_555 1_555 yes
C(17) C(13) C(18) 111(1) 1_555 1_555 yes
C(8) C(14) C(13) 114.8(9) 1_555 1_555 yes
C(8) C(14) C(15) 118(1) 1_555 1_555 yes
C(13) C(14) C(15) 103.7(10) 1_555 1_555 yes
C(14) C(15) C(16) 103(1) 1_555 1_555 yes
C(15) C(16) C(17) 107(1) 1_555 1_555 yes
C(13) C(17) C(16) 101(1) 1_555 1_555 yes
C(13) C(17) C(20) 120(1) 1_555 1_555 yes
C(16) C(17) C(20) 106(1) 1_555 1_555 yes
C(17) C(20) C(21) 108(1) 1_555 1_555 yes
C(17) C(20) C(22) 113(1) 1_555 1_555 yes
C(21) C(20) C(22) 110(1) 1_555 1_555 yes
C(20) C(22) C(23) 117(1) 1_555 1_555 yes
C(22) C(23) C(24) 110(1) 1_555 1_555 yes
O(4) C(24) O(5) 120(1) 1_555 1_555 yes
O(4) C(24) C(23) 125(1) 1_555 1_555 yes
O(5) C(24) C(23) 113(1) 1_555 1_555 yes
C(26) C(25) C(30) 117(1) 1_555 1_555 yes
C(26) C(25) C(31) 122(1) 1_555 1_555 yes
C(30) C(25) C(31) 119(1) 1_555 1_555 yes
C(25) C(26) C(27) 120(1) 1_555 1_555 yes
I(1) C(27) C(26) 120(1) 1_555 1_555 yes
I(1) C(27) C(28) 117(1) 1_555 1_555 yes
C(26) C(27) C(28) 121(2) 1_555 1_555 yes
C(27) C(28) C(29) 117(1) 1_555 1_555 yes
C(28) C(29) C(30) 120(1) 1_555 1_555 yes
C(25) C(30) C(29) 121(1) 1_555 1_555 yes

loop_
_geom_bond_atom_site_label_1
_geom_bond_atom_site_label_2
_geom_bond_distance
_geom_bond_publ_flag
I(1) C(27) 2.17(2) yes
O(1) C(3) 1.43(2) yes
O(2) C(7) 1.47(2) yes
O(3) C(12) 1.46(2) yes
O(4) C(24) 1.22(2) yes
O(5) C(24) 1.31(2) yes
C(1) C(2) 1.53(2) yes
C(1) C(10) 1.57(2) yes
C(2) C(3) 1.51(2) yes
C(3) C(4) 1.49(2) yes
C(4) C(5) 1.55(2) yes
C(5) C(6) 1.59(2) yes
C(5) C(10) 1.55(2) yes
C(6) C(7) 1.52(2) yes
C(7) C(8) 1.54(2) yes
C(8) C(9) 1.48(2) yes
C(8) C(14) 1.56(1) yes
C(9) C(10) 1.58(1) yes
C(9) C(11) 1.54(2) yes
C(10) C(19) 1.55(2) yes
C(11) C(12) 1.56(2) yes
C(12) C(13) 1.51(2) yes
C(13) C(14) 1.57(2) yes
C(13) C(17) 1.58(2) yes
C(13) C(18) 1.55(2) yes
C(14) C(15) 1.52(2) yes
C(15) C(16) 1.56(2) yes
C(16) C(17) 1.57(2) yes
C(17) C(20) 1.52(2) yes
C(20) C(21) 1.48(2) yes
C(20) C(22) 1.56(2) yes
C(22) C(23) 1.51(2) yes
C(23) C(24) 1.55(2) yes
C(25) C(26) 1.41(2) yes
C(25) C(30) 1.37(3) yes
C(25) C(31) 1.55(2) yes
C(26) C(27) 1.35(2) yes
C(27) C(28) 1.35(3) yes
C(28) C(29) 1.41(3) yes
C(29) C(30) 1.35(3) yes

loop_
_geom_contact_atom_site_label_1
_geom_contact_atom_site_label_2
_geom_contact_distance
_geom_contact_site_symmetry_2
O(1) O(2) 2.71(1) 2_344
O(1) O(3) 2.87(1) 2_354
O(2) O(5) 2.76(1) 2_455
O(2) C(2) 3.48(2) 2_354
O(2) O(4) 3.57(1) 2_455
O(2) C(24) 3.58(1) 2_455
O(2) C(3) 3.58(2) 2_354
O(3) O(4) 2.93(2) 2_445
O(4) C(29) 3.47(2) 2_455
O(4) C(21) 3.51(2) 2_455
O(5) C(14) 3.41(2) 2_445
O(5) C(30) 3.51(3) 2_445
O(5) C(15) 3.55(2) 2_445

loop_
_geom_torsion_atom_site_label_1
_geom_torsion_atom_site_label_2
_geom_torsion_atom_site_label_3
_geom_torsion_atom_site_label_4
_geom_torsion
_geom_torsion_site_symmetry_1
_geom_torsion_site_symmetry_2
_geom_torsion_site_symmetry_3
_geom_torsion_site_symmetry_4
_geom_torsion_publ_flag
I(1) C(27) C(26) C(25) 177(1) 1_555 1_555 1_555 1_555 yes
I(1) C(27) C(28) C(29) -178(1) 1_555 1_555 1_555 1_555 yes
O(1) C(3) C(2) C(1) -177(1) 1_555 1_555 1_555 1_555 yes
O(1) C(3) C(4) C(5) 173.4(9) 1_555 1_555 1_555 1_555 yes
O(2) C(7) C(6) C(5) -71(1) 1_555 1_555 1_555 1_555 yes
O(2) C(7) C(8) C(9) 73(1) 1_555 1_555 1_555 1_555 yes
O(2) C(7) C(8) C(14) -52(1) 1_555 1_555 1_555 1_555 yes
O(3) C(12) C(11) C(9) 68(1) 1_555 1_555 1_555 1_555 yes
O(3) C(12) C(13) C(14) -68(1) 1_555 1_555 1_555 1_555 yes
O(3) C(12) C(13) C(17) 42(1) 1_555 1_555 1_555 1_555 yes
O(3) C(12) C(13) C(18) 171(1) 1_555 1_555 1_555 1_555 yes
O(4) C(24) C(23) C(22) -38(2) 1_555 1_555 1_555 1_555 yes
O(5) C(24) C(23) C(22) 144(1) 1_555 1_555 1_555 1_555 yes
C(1) C(2) C(3) C(4) -57(1) 1_555 1_555 1_555 1_555 yes
C(1) C(10) C(5) C(4) 49(1) 1_555 1_555 1_555 1_555 yes
C(1) C(10) C(5) C(6) 174(1) 1_555 1_555 1_555 1_555 yes
C(1) C(10) C(9) C(8) -175(1) 1_555 1_555 1_555 1_555 yes
C(1) C(10) C(9) C(11) 59(1) 1_555 1_555 1_555 1_555 yes
C(2) C(1) C(10) C(5) -53(1) 1_555 1_555 1_555 1_555 yes
C(2) C(1) C(10) C(9) 67(1) 1_555 1_555 1_555 1_555 yes
C(2) C(1) C(10) C(19) -167(1) 1_555 1_555 1_555 1_555 yes
C(2) C(3) C(4) C(5) 53(1) 1_555 1_555 1_555 1_555 yes
C(3) C(2) C(1) C(10) 60(1) 1_555 1_555 1_555 1_555 yes
C(3) C(4) C(5) C(6) -179.6(10) 1_555 1_555 1_555 1_555 yes
C(3) C(4) C(5) C(10) -53(1) 1_555 1_555 1_555 1_555 yes
C(4) C(5) C(6) C(7) 77(1) 1_555 1_555 1_555 1_555 yes
C(4) C(5) C(10) C(9) -75(1) 1_555 1_555 1_555 1_555 yes
C(4) C(5) C(10) C(19) 162(1) 1_555 1_555 1_555 1_555 yes
C(5) C(6) C(7) C(8) 49(1) 1_555 1_555 1_555 1_555 yes
C(5) C(10) C(9) C(8) -55(1) 1_555 1_555 1_555 1_555 yes
C(5) C(10) C(9) C(11) 179(1) 1_555 1_555 1_555 1_555 yes
C(6) C(5) C(10) C(9) 50(1) 1_555 1_555 1_555 1_555 yes
C(6) C(5) C(10) C(19) -72(1) 1_555 1_555 1_555 1_555 yes
C(6) C(7) C(8) C(9) -51(1) 1_555 1_555 1_555 1_555 yes
C(6) C(7) C(8) C(14) -177(1) 1_555 1_555 1_555 1_555 yes
C(7) C(6) C(5) C(10) -50(1) 1_555 1_555 1_555 1_555 yes
C(7) C(8) C(9) C(10) 55(1) 1_555 1_555 1_555 1_555 yes
C(7) C(8) C(9) C(11) -177.0(10) 1_555 1_555 1_555 1_555 yes
C(7) C(8) C(14) C(13) -175(1) 1_555 1_555 1_555 1_555 yes
C(7) C(8) C(14) C(15) -52(1) 1_555 1_555 1_555 1_555 yes
C(8) C(9) C(10) C(19) 64(1) 1_555 1_555 1_555 1_555 yes
C(8) C(9) C(11) C(12) 51(1) 1_555 1_555 1_555 1_555 yes
C(8) C(14) C(13) C(12) -56(1) 1_555 1_555 1_555 1_555 yes
C(8) C(14) C(13) C(17) 179(1) 1_555 1_555 1_555 1_555 yes
C(8) C(14) C(13) C(18) 61(1) 1_555 1_555 1_555 1_555 yes
C(8) C(14) C(15) C(16) -163(1) 1_555 1_555 1_555 1_555 yes
C(9) C(8) C(14) C(13) 58(1) 1_555 1_555 1_555 1_555 yes
C(9) C(8) C(14) C(15) -178(1) 1_555 1_555 1_555 1_555 yes
C(9) C(11) C(12) C(13) -53(1) 1_555 1_555 1_555 1_555 yes
C(10) C(9) C(8) C(14) -178(1) 1_555 1_555 1_555 1_555 yes
C(10) C(9) C(11) C(12) -179(1) 1_555 1_555 1_555 1_555 yes
C(11) C(9) C(8) C(14) -51(1) 1_555 1_555 1_555 1_555 yes
C(11) C(9) C(10) C(19) -60(1) 1_555 1_555 1_555 1_555 yes
C(11) C(12) C(13) C(14) 51(1) 1_555 1_555 1_555 1_555 yes
C(11) C(12) C(13) C(17) 162(1) 1_555 1_555 1_555 1_555 yes
C(11) C(12) C(13) C(18) -69(1) 1_555 1_555 1_555 1_555 yes
C(12) C(13) C(14) C(15) 173(1) 1_555 1_555 1_555 1_555 yes
C(12) C(13) C(17) C(16) -157(1) 1_555 1_555 1_555 1_555 yes
C(12) C(13) C(17) C(20) 85(1) 1_555 1_555 1_555 1_555 yes
C(13) C(14) C(15) C(16) -35(1) 1_555 1_555 1_555 1_555 yes
C(13) C(17) C(16) C(15) 22(1) 1_555 1_555 1_555 1_555 yes
C(13) C(17) C(20) C(21) -61(1) 1_555 1_555 1_555 1_555 yes
C(13) C(17) C(20) C(22) 175(1) 1_555 1_555 1_555 1_555 yes
C(14) C(13) C(17) C(16) -42(1) 1_555 1_555 1_555 1_555 yes
C(14) C(13) C(17) C(20) -159(1) 1_555 1_555 1_555 1_555 yes
C(14) C(15) C(16) C(17) 7(1) 1_555 1_555 1_555 1_555 yes
C(15) C(14) C(13) C(17) 49(1) 1_555 1_555 1_555 1_555 yes
C(15) C(14) C(13) C(18) -68(1) 1_555 1_555 1_555 1_555 yes
C(15) C(16) C(17) C(20) 149(1) 1_555 1_555 1_555 1_555 yes
C(16) C(17) C(13) C(18) 75(1) 1_555 1_555 1_555 1_555 yes
C(16) C(17) C(20) C(21) -175(1) 1_555 1_555 1_555 1_555 yes
C(16) C(17) C(20) C(22) 60(1) 1_555 1_555 1_555 1_555 yes
C(17) C(20) C(22) C(23) -167(1) 1_555 1_555 1_555 1_555 yes
C(18) C(13) C(17) C(20) -41(1) 1_555 1_555 1_555 1_555 yes
C(20) C(22) C(23) C(24) 177(1) 1_555 1_555 1_555 1_555 yes
C(21) C(20) C(22) C(23) 70(1) 1_555 1_555 1_555 1_555 yes
C(25) C(26) C(27) C(28) 0(3) 1_555 1_555 1_555 1_555 yes
C(25) C(30) C(29) C(28) -3(3) 1_555 1_555 1_555 1_555 yes
C(26) C(25) C(30) C(29) 2(3) 1_555 1_555 1_555 1_555 yes
C(26) C(27) C(28) C(29) -1(3) 1_555 1_555 1_555 1_555 yes
C(27) C(26) C(25) C(30) -1(3) 1_555 1_555 1_555 1_555 yes
C(27) C(26) C(25) C(31) 176(1) 1_555 1_555 1_555 1_555 yes
C(27) C(28) C(29) C(30) 3(3) 1_555 1_555 1_555 1_555 yes
C(29) C(30) C(25) C(31) -174(2) 1_555 1_555 1_555 1_555 yes
